data_4324296
loop_
_publ_author_name
'Maria Strianese'
'Stefano Milione'
'Valerio Bertolasi'
'Claudio Pellecchia'
'Alfonso Grassi'

_publ_section_title
;
 Heteroscorpionate-Based Co2+, Zn2+, and Cu2+ Complexes: Coordination
 Behavior, Aerobic Oxidation, and Hydrogen Sulfide Detection
;
_journal_name_full 'Inorganic Chemistry'
_journal_page_first 900
_journal_page_last 910
_journal_paper_doi 10.1021/ic101467s
_journal_volume 50
_journal_year 2011
_chemical_formula_moiety 'C25 H36 Cl2 Co N4 O, C H2 Cl2, C4 H8 O'
_chemical_formula_sum 'C30 H46 Cl4 Co N4 O2'
_chemical_formula_weight 695.44
_chemical_name_systematic
;
 ?
;
_space_group_IT_number 14
_symmetry_cell_setting monoclinic
_symmetry_space_group_name_Hall '-P 2ybc'
_symmetry_space_group_name_H-M 'P 1 21/c 1'
_atom_sites_solution_hydrogens geom
_atom_sites_solution_primary direct
_atom_sites_solution_secondary difmap
_audit_creation_method SHELXL-97
_cell_angle_alpha 90.00
_cell_angle_beta 92.4634(16)
_cell_angle_gamma 90.00
_cell_formula_units_Z 4
_cell_length_a 9.0399(4)
_cell_length_b 20.0369(8)
_cell_length_c 19.6152(9)
_cell_measurement_reflns_used 10325
_cell_measurement_temperature 295
_cell_measurement_theta_max 25.00
_cell_measurement_theta_min 2.72
_cell_volume 3549.6(3)
_computing_cell_refinement 'Denzo-SMN Otwinowski & Minor, 1997)'
_computing_data_collection 'COLLECT (Nonius, 1998)'
_computing_data_reduction 'Denzo-SMN Otwinowski & Minor, 1997)'
_computing_molecular_graphics 'ORTEPIII (Burnett & Johnson, 1996)'
_computing_publication_material 'SHELXL-97 (Sheldrick, 1997), PARST (Nardelli, 1995)'
_computing_structure_refinement 'SHELXL-97 (Sheldrick, 1997)'
_computing_structure_solution 'SIR97 (Altomare et al., 1999)'
_diffrn_ambient_temperature 295
_diffrn_measured_fraction_theta_full 0.968
_diffrn_measured_fraction_theta_max 0.968
_diffrn_measurement_device_type 'Nonius Kappa CCD'
_diffrn_measurement_method '\f scans and \w scans'
_diffrn_radiation_monochromator graphite
_diffrn_radiation_source 'fine-focus sealed tube'
_diffrn_radiation_type MoK\a
_diffrn_radiation_wavelength 0.71073
_diffrn_reflns_av_R_equivalents 0.0463
_diffrn_reflns_av_sigmaI/netI 0.0718
_diffrn_reflns_limit_h_max 10
_diffrn_reflns_limit_h_min -10
_diffrn_reflns_limit_k_max 21
_diffrn_reflns_limit_k_min -23
_diffrn_reflns_limit_l_max 23
_diffrn_reflns_limit_l_min -23
_diffrn_reflns_number 10325
_diffrn_reflns_theta_full 25.00
_diffrn_reflns_theta_max 25.00
_diffrn_reflns_theta_min 2.72
_exptl_absorpt_coefficient_mu 0.816
_exptl_absorpt_correction_T_max 0.850
_exptl_absorpt_correction_T_min 0.800
_exptl_absorpt_correction_type empirical
_exptl_crystal_colour blue
_exptl_crystal_density_diffrn 1.301
_exptl_crystal_description block
_exptl_crystal_F_000 1460
_exptl_crystal_size_max 0.38
_exptl_crystal_size_mid 0.31
_exptl_crystal_size_min 0.26
_refine_diff_density_max 0.575
_refine_diff_density_min -0.454
_refine_diff_density_rms 0.065
_refine_ls_extinction_method none
_refine_ls_goodness_of_fit_ref 1.012
_refine_ls_hydrogen_treatment constr
_refine_ls_matrix_type full
_refine_ls_number_parameters 364
_refine_ls_number_reflns 6050
_refine_ls_number_restraints 23
_refine_ls_restrained_S_all 1.024
_refine_ls_R_factor_all 0.1281
_refine_ls_R_factor_gt 0.0734
_refine_ls_shift/su_max 0.001
_refine_ls_shift/su_mean 0.000
_refine_ls_structure_factor_coef Fsqd
_refine_ls_weighting_details 'calc w=1/[\s^2^(Fo^2^)+(0.0985P)^2^+5.2965P] where P=(Fo^2^+2Fc^2^)/3'
_refine_ls_weighting_scheme calc
_refine_ls_wR_factor_gt 0.1867
_refine_ls_wR_factor_ref 0.2279
_reflns_number_gt 3528
_reflns_number_total 6050
_reflns_threshold_expression I>2sigma(I)
_cod_data_source_file ic101467s_si_002_1.cif
_cod_data_source_block (1)
_cod_original_sg_symbol_H-M 'P 21/c'
_cod_database_code 4324296

loop_
_symmetry_equiv_pos_as_xyz
'x, y, z'
'-x, y+1/2, -z+1/2'
'-x, -y, -z'
'x, -y-1/2, z-1/2'

loop_
_atom_site_label
_atom_site_type_symbol
_atom_site_fract_x
_atom_site_fract_y
_atom_site_fract_z
_atom_site_U_iso_or_equiv
_atom_site_adp_type
_atom_site_occupancy
_atom_site_symmetry_multiplicity
_atom_site_calc_flag
_atom_site_refinement_flags
_atom_site_disorder_assembly
_atom_site_disorder_group
Co1 Co 0.14436(8) 0.16013(4) -0.12695(4) 0.0632(3) Uani 1 1 d . . .
Cl1 Cl 0.2865(2) 0.16975(11) -0.21638(10) 0.1000(6) Uani 1 1 d . . .
Cl2 Cl 0.2808(2) 0.15082(10) -0.02994(9) 0.0924(6) Uani 1 1 d . . .
O1 O -0.4036(5) 0.0844(3) -0.2323(2) 0.0972(16) Uani 1 1 d . . .
H1 H -0.3869 0.0902 -0.1913 0.146 Uiso 1 1 calc R . .
N1 N -0.0092(5) 0.0869(2) -0.1326(2) 0.0621(12) Uani 1 1 d . . .
N2 N -0.1551(5) 0.1025(2) -0.1216(2) 0.0579(11) Uani 1 1 d . . .
N3 N -0.0085(5) 0.2330(2) -0.1159(2) 0.0577(11) Uani 1 1 d . . .
N4 N -0.1598(5) 0.2219(2) -0.1193(2) 0.0562(11) Uani 1 1 d . . .
C1 C -0.3131(6) 0.1249(3) -0.2683(3) 0.0652(15) Uani 1 1 d . . .
C2 C -0.3143(6) 0.1255(3) -0.3399(3) 0.0650(15) Uani 1 1 d . A .
C3 C -0.2195(7) 0.1703(3) -0.3698(3) 0.0632(14) Uani 1 1 d . . .
H3 H -0.2179 0.1711 -0.4171 0.076 Uiso 1 1 calc R . .
C4 C -0.1272(6) 0.2140(3) -0.3335(3) 0.0586(13) Uani 1 1 d . . .
C5 C -0.1250(6) 0.2096(3) -0.2636(3) 0.0554(13) Uani 1 1 d . . .
H5 H -0.0614 0.2372 -0.2380 0.066 Uiso 1 1 calc R . .
C6 C -0.2144(6) 0.1655(3) -0.2302(3) 0.0546(12) Uani 1 1 d . . .
C7 C -0.2212(6) 0.1622(3) -0.1521(3) 0.0561(13) Uani 1 1 d . . .
H7 H -0.3264 0.1611 -0.1420 0.067 Uiso 1 1 calc R . .
C8 C 0.0110(7) 0.0256(3) -0.1065(3) 0.0699(16) Uani 1 1 d . . .
C9 C -0.1198(8) 0.0017(3) -0.0803(3) 0.0815(18) Uani 1 1 d . . .
H9 H -0.1344 -0.0397 -0.0601 0.098 Uiso 1 1 calc R . .
C10 C -0.2232(7) 0.0516(3) -0.0904(3) 0.0702(16) Uani 1 1 d . . .
C11 C 0.1591(8) -0.0066(4) -0.1086(4) 0.094(2) Uani 1 1 d . . .
H11A H 0.1514 -0.0526 -0.0953 0.141 Uiso 1 1 calc R . .
H11B H 0.2274 0.0160 -0.0777 0.141 Uiso 1 1 calc R . .
H11C H 0.1939 -0.0041 -0.1540 0.141 Uiso 1 1 calc R . .
C12 C -0.3822(8) 0.0550(4) -0.0696(4) 0.095(2) Uani 1 1 d . . .
H12A H -0.3944 0.0927 -0.0401 0.143 Uiso 1 1 calc R . .
H12B H -0.4066 0.0148 -0.0459 0.143 Uiso 1 1 calc R . .
H12C H -0.4464 0.0598 -0.1095 0.143 Uiso 1 1 calc R . .
C13 C 0.0072(7) 0.2966(3) -0.0970(3) 0.0678(15) Uani 1 1 d . . .
C14 C -0.1312(8) 0.3257(3) -0.0899(3) 0.0724(16) Uani 1 1 d . . .
H14 H -0.1496 0.3697 -0.0777 0.087 Uiso 1 1 calc R . .
C15 C -0.2352(7) 0.2776(3) -0.1043(3) 0.0674(15) Uani 1 1 d . . .
C16 C 0.1592(8) 0.3266(3) -0.0875(4) 0.086(2) Uani 1 1 d . . .
H16A H 0.2224 0.2964 -0.0618 0.129 Uiso 1 1 calc R . .
H16B H 0.1528 0.3681 -0.0632 0.129 Uiso 1 1 calc R . .
H16C H 0.1993 0.3345 -0.1312 0.129 Uiso 1 1 calc R . .
C17 C -0.4006(7) 0.2795(4) -0.1038(4) 0.092(2) Uani 1 1 d . . .
H17A H -0.4415 0.2635 -0.1467 0.138 Uiso 1 1 calc R . .
H17B H -0.4327 0.3246 -0.0968 0.138 Uiso 1 1 calc R . .
H17C H -0.4338 0.2517 -0.0677 0.138 Uiso 1 1 calc R . .
C18 C -0.4156(7) 0.0803(4) -0.3857(3) 0.087(2) Uani 1 1 d D . .
C19 C -0.3545(18) 0.0713(8) -0.4560(6) 0.088(5) Uiso 0.50 1 d PD A 1
H19A H -0.3425 0.1142 -0.4768 0.132 Uiso 0.50 1 calc PR A 1
H19B H -0.4220 0.0449 -0.4837 0.132 Uiso 0.50 1 calc PR A 1
H19C H -0.2603 0.0492 -0.4518 0.132 Uiso 0.50 1 calc PR A 1
C20 C -0.480(3) 0.0188(11) -0.3532(13) 0.167(9) Uiso 0.50 1 d PD A 1
H20A H -0.5438 -0.0038 -0.3860 0.251 Uiso 0.50 1 calc PR A 1
H20B H -0.5352 0.0317 -0.3147 0.251 Uiso 0.50 1 calc PR A 1
H20C H -0.4008 -0.0106 -0.3384 0.251 Uiso 0.50 1 calc PR A 1
C21 C -0.5659(16) 0.1203(9) -0.3929(9) 0.102(5) Uiso 0.50 1 d PD A 1
H21A H -0.5977 0.1320 -0.3483 0.154 Uiso 0.50 1 calc PR A 1
H21B H -0.6400 0.0930 -0.4157 0.154 Uiso 0.50 1 calc PR A 1
H21C H -0.5515 0.1601 -0.4189 0.154 Uiso 0.50 1 calc PR A 1
C19' C -0.4052(18) 0.0960(8) -0.4621(6) 0.085(4) Uiso 0.50 1 d PD A 2
H19D H -0.4399 0.1406 -0.4710 0.128 Uiso 0.50 1 calc PR A 2
H19E H -0.4651 0.0649 -0.4884 0.128 Uiso 0.50 1 calc PR A 2
H19F H -0.3041 0.0923 -0.4747 0.128 Uiso 0.50 1 calc PR A 2
C20' C -0.3726(17) 0.0046(6) -0.3715(7) 0.081(4) Uiso 0.50 1 d PD A 2
H20D H -0.2818 -0.0055 -0.3929 0.122 Uiso 0.50 1 calc PR A 2
H20E H -0.4499 -0.0239 -0.3898 0.122 Uiso 0.50 1 calc PR A 2
H20F H -0.3601 -0.0025 -0.3232 0.122 Uiso 0.50 1 calc PR A 2
C21' C -0.5749(16) 0.0779(11) -0.3635(11) 0.122(6) Uiso 0.50 1 d PD A 2
H21D H -0.5770 0.0600 -0.3182 0.184 Uiso 0.50 1 calc PR A 2
H21E H -0.6325 0.0501 -0.3944 0.184 Uiso 0.50 1 calc PR A 2
H21F H -0.6155 0.1222 -0.3641 0.184 Uiso 0.50 1 calc PR A 2
C22 C -0.0265(7) 0.2617(3) -0.3715(3) 0.0689(16) Uani 1 1 d . . .
C23 C 0.1005(9) 0.2213(4) -0.3999(4) 0.100(2) Uani 1 1 d . . .
H23A H 0.1614 0.2500 -0.4260 0.150 Uiso 1 1 calc R . .
H23B H 0.0607 0.1863 -0.4287 0.150 Uiso 1 1 calc R . .
H23C H 0.1590 0.2021 -0.3629 0.150 Uiso 1 1 calc R . .
C24 C 0.0370(9) 0.3160(3) -0.3236(4) 0.093(2) Uani 1 1 d . . .
H24A H 0.1075 0.2966 -0.2915 0.139 Uiso 1 1 calc R . .
H24B H -0.0418 0.3361 -0.2995 0.139 Uiso 1 1 calc R . .
H24C H 0.0849 0.3495 -0.3499 0.139 Uiso 1 1 calc R . .
C25 C -0.1106(9) 0.2958(3) -0.4312(3) 0.090(2) Uani 1 1 d . . .
H25A H -0.1929 0.3203 -0.4145 0.134 Uiso 1 1 calc R . .
H25B H -0.1463 0.2626 -0.4632 0.134 Uiso 1 1 calc R . .
H25C H -0.0455 0.3259 -0.4534 0.134 Uiso 1 1 calc R . .
C26 C 0.0477(10) 0.0388(4) 0.6720(4) 0.122(3) Uani 1 1 d D . .
H26A H -0.0158 0.0770 0.6790 0.147 Uiso 1 1 calc R B 3
H26B H 0.1459 0.0500 0.6904 0.147 Uiso 1 1 calc R B 3
Cl1A Cl 0.0565(3) 0.02459(13) 0.58527(14) 0.1312(9) Uani 1 1 d D C .
Cl2A Cl -0.0190(11) -0.0289(4) 0.7175(5) 0.178(4) Uani 0.70 1 d PD C 3
Cl2B Cl 0.085(3) -0.0313(9) 0.7129(11) 0.256(17) Uani 0.30 1 d PD C 4
O1A O 0.4791(18) 0.1683(9) 0.1228(9) 0.289(7) Uiso 1 1 d D . .
C2A C 0.521(2) 0.1846(9) 0.1978(9) 0.225(7) Uiso 1 1 d D . .
H2A1 H 0.4344 0.2004 0.2203 0.270 Uiso 1 1 calc R . .
H2A2 H 0.5946 0.2200 0.1997 0.270 Uiso 1 1 calc R . .
C3A C 0.5883(18) 0.1185(8) 0.2383(9) 0.224(7) Uiso 1 1 d D . .
H3A1 H 0.6741 0.0986 0.2182 0.269 Uiso 1 1 calc R . .
H3A2 H 0.6031 0.1240 0.2872 0.269 Uiso 1 1 calc R . .
C4A C 0.436(3) 0.0861(13) 0.2148(16) 0.334(13) Uiso 1 1 d D . .
H4A1 H 0.4268 0.0392 0.2264 0.401 Uiso 1 1 calc R . .
H4A2 H 0.3497 0.1111 0.2282 0.401 Uiso 1 1 calc R . .
C5A C 0.479(3) 0.0988(13) 0.1417(16) 0.362(15) Uiso 1 1 d D . .
H5A1 H 0.5770 0.0806 0.1359 0.434 Uiso 1 1 calc R . .
H5A2 H 0.4106 0.0750 0.1109 0.434 Uiso 1 1 calc R . .

loop_
_atom_site_aniso_label
_atom_site_aniso_U_11
_atom_site_aniso_U_22
_atom_site_aniso_U_33
_atom_site_aniso_U_23
_atom_site_aniso_U_13
_atom_site_aniso_U_12
Co1 0.0532(5) 0.0729(5) 0.0641(5) -0.0018(4) 0.0096(3) -0.0005(4)
Cl1 0.0792(12) 0.1336(16) 0.0900(13) 0.0057(11) 0.0344(10) 0.0041(11)
Cl2 0.0764(11) 0.1164(14) 0.0829(11) -0.0088(10) -0.0122(9) 0.0114(10)
O1 0.102(4) 0.124(4) 0.066(3) 0.004(3) 0.012(2) -0.056(3)
N1 0.065(3) 0.062(3) 0.060(3) -0.003(2) 0.004(2) 0.001(2)
N2 0.054(3) 0.064(3) 0.057(3) 0.004(2) 0.010(2) -0.003(2)
N3 0.058(3) 0.060(3) 0.056(3) -0.004(2) 0.007(2) -0.006(2)
N4 0.056(3) 0.064(3) 0.049(2) -0.002(2) 0.005(2) 0.001(2)
C1 0.059(3) 0.073(4) 0.063(4) 0.003(3) 0.002(3) -0.013(3)
C2 0.060(3) 0.075(4) 0.060(4) -0.005(3) -0.004(3) -0.006(3)
C3 0.072(4) 0.070(4) 0.047(3) -0.001(3) 0.001(3) -0.003(3)
C4 0.064(3) 0.058(3) 0.054(3) 0.000(3) 0.005(3) 0.000(3)
C5 0.061(3) 0.052(3) 0.054(3) -0.005(2) 0.003(2) -0.006(2)
C6 0.051(3) 0.059(3) 0.054(3) -0.005(3) 0.001(2) 0.000(3)
C7 0.047(3) 0.062(3) 0.060(3) -0.004(3) 0.005(2) -0.002(3)
C8 0.078(4) 0.064(4) 0.068(4) -0.003(3) 0.005(3) 0.007(3)
C9 0.101(5) 0.071(4) 0.072(4) 0.011(3) 0.003(4) -0.017(4)
C10 0.073(4) 0.073(4) 0.065(4) 0.008(3) 0.008(3) -0.009(3)
C11 0.107(6) 0.080(4) 0.095(5) -0.003(4) 0.001(4) 0.019(4)
C12 0.078(5) 0.117(6) 0.093(5) 0.026(4) 0.026(4) -0.014(4)
C13 0.076(4) 0.068(4) 0.059(3) 0.005(3) 0.005(3) -0.007(3)
C14 0.086(5) 0.063(4) 0.068(4) -0.008(3) 0.009(3) 0.005(3)
C15 0.074(4) 0.075(4) 0.055(3) -0.006(3) 0.009(3) 0.015(3)
C16 0.089(5) 0.075(4) 0.093(5) -0.005(4) 0.006(4) -0.030(4)
C17 0.074(4) 0.102(5) 0.099(5) -0.019(4) 0.000(4) 0.026(4)
C18 0.082(5) 0.113(5) 0.067(4) -0.009(4) 0.000(3) -0.040(4)
C22 0.086(4) 0.062(3) 0.059(3) 0.005(3) 0.006(3) -0.009(3)
C23 0.099(6) 0.099(5) 0.105(6) 0.007(4) 0.040(5) -0.005(4)
C24 0.127(6) 0.079(4) 0.072(4) 0.001(3) 0.005(4) -0.040(4)
C25 0.119(6) 0.077(4) 0.073(4) 0.012(4) 0.000(4) -0.014(4)
C26 0.120(7) 0.096(6) 0.149(8) -0.026(6) -0.011(6) 0.002(5)
Cl1A 0.1317(19) 0.1270(19) 0.135(2) -0.0171(15) 0.0081(15) -0.0107(15)
Cl2A 0.287(10) 0.115(4) 0.128(4) 0.015(4) -0.042(6) -0.021(5)
Cl2B 0.51(5) 0.141(12) 0.113(10) -0.026(8) -0.09(2) 0.13(2)

loop_
_atom_type_symbol
_atom_type_description
_atom_type_scat_dispersion_real
_atom_type_scat_dispersion_imag
_atom_type_scat_source
Co Co 0.3494 0.9721 'International Tables Vol C Tables 4.2.6.8 and 6.1.1.4'
C C 0.0033 0.0016 'International Tables Vol C Tables 4.2.6.8 and 6.1.1.4'
H H 0.0000 0.0000 'International Tables Vol C Tables 4.2.6.8 and 6.1.1.4'
Cl Cl 0.1484 0.1585 'International Tables Vol C Tables 4.2.6.8 and 6.1.1.4'
N N 0.0061 0.0033 'International Tables Vol C Tables 4.2.6.8 and 6.1.1.4'
O O 0.0106 0.0060 'International Tables Vol C Tables 4.2.6.8 and 6.1.1.4'

loop_
_geom_angle_atom_site_label_1
_geom_angle_atom_site_label_2
_geom_angle_atom_site_label_3
_geom_angle
N1 Co1 N3 93.37(18)
N1 Co1 Cl1 116.00(15)
N3 Co1 Cl1 116.15(14)
N1 Co1 Cl2 109.86(14)
N3 Co1 Cl2 108.87(14)
Cl1 Co1 Cl2 111.25(8)
C1 O1 H1 109.5
C8 N1 N2 105.2(5)
C8 N1 Co1 124.3(4)
N2 N1 Co1 119.1(3)
C10 N2 N1 110.9(5)
C10 N2 C7 128.4(5)
N1 N2 C7 120.0(4)
C13 N3 N4 105.1(5)
C13 N3 Co1 130.8(4)
N4 N3 Co1 123.7(3)
C15 N4 N3 111.4(5)
C15 N4 C7 126.1(5)
N3 N4 C7 120.7(4)
O1 C1 C6 116.7(5)
O1 C1 C2 122.8(5)
C6 C1 C2 120.5(5)
C3 C2 C1 116.7(5)
C3 C2 C18 119.6(5)
C1 C2 C18 123.7(5)
C4 C3 C2 124.1(5)
C4 C3 H3 117.9
C2 C3 H3 117.9
C5 C4 C3 117.1(5)
C5 C4 C22 122.8(5)
C3 C4 C22 120.1(5)
C4 C5 C6 122.1(5)
C4 C5 H5 118.9
C6 C5 H5 118.9
C5 C6 C1 119.3(5)
C5 C6 C7 123.4(5)
C1 C6 C7 117.1(5)
N2 C7 N4 110.5(4)
N2 C7 C6 114.4(4)
N4 C7 C6 112.0(4)
N2 C7 H7 106.4
N4 C7 H7 106.4
C6 C7 H7 106.4
N1 C8 C9 110.6(6)
N1 C8 C11 119.7(6)
C9 C8 C11 129.7(6)
C10 C9 C8 106.2(6)
C10 C9 H9 126.9
C8 C9 H9 126.9
N2 C10 C9 107.1(5)
N2 C10 C12 123.0(6)
C9 C10 C12 129.9(6)
C8 C11 H11A 109.5
C8 C11 H11B 109.5
H11A C11 H11B 109.5
C8 C11 H11C 109.5
H11A C11 H11C 109.5
H11B C11 H11C 109.5
C10 C12 H12A 109.5
C10 C12 H12B 109.5
H12A C12 H12B 109.5
C10 C12 H12C 109.5
H12A C12 H12C 109.5
H12B C12 H12C 109.5
N3 C13 C14 110.0(5)
N3 C13 C16 120.1(6)
C14 C13 C16 129.9(6)
C15 C14 C13 107.3(5)
C15 C14 H14 126.3
C13 C14 H14 126.3
N4 C15 C14 106.2(5)
N4 C15 C17 122.6(6)
C14 C15 C17 131.2(6)
C13 C16 H16A 109.5
C13 C16 H16B 109.5
H16A C16 H16B 109.5
C13 C16 H16C 109.5
H16A C16 H16C 109.5
H16B C16 H16C 109.5
C15 C17 H17A 109.5
C15 C17 H17B 109.5
H17A C17 H17B 109.5
C15 C17 H17C 109.5
H17A C17 H17C 109.5
H17B C17 H17C 109.5
C20 C18 C19 116.5(13)
C20 C18 C21' 58.0(12)
C19 C18 C21' 129.9(11)
C20 C18 C19' 128.1(13)
C19 C18 C19' 25.8(8)
C21' C18 C19' 112.5(11)
C20 C18 C2 117.3(12)
C19 C18 C2 111.5(8)
C21' C18 C2 113.3(9)
C19' C18 C2 112.8(7)
C20 C18 C21 96.1(13)
C19 C18 C21 109.0(10)
C21' C18 C21 38.8(8)
C19' C18 C21 84.2(10)
C2 C18 C21 104.0(8)
C20 C18 C20' 40.8(10)
C19 C18 C20' 87.1(9)
C21' C18 C20' 98.5(10)
C19' C18 C20' 110.0(9)
C2 C18 C20' 108.8(7)
C21 C18 C20' 134.7(10)
C18 C19 H19A 109.5
C18 C19 H19B 109.5
C18 C19 H19C 109.5
C18 C20 H20A 109.5
C18 C20 H20B 109.5
C18 C20 H20C 109.5
C18 C21 H21A 109.5
C18 C21 H21B 109.5
C18 C21 H21C 109.5
C18 C19' H19D 109.5
C18 C19' H19E 109.5
H19D C19' H19E 109.5
C18 C19' H19F 109.5
H19D C19' H19F 109.5
H19E C19' H19F 109.5
C18 C20' H20D 109.5
C18 C20' H20E 109.5
H20D C20' H20E 109.5
C18 C20' H20F 109.5
H20D C20' H20F 109.5
H20E C20' H20F 109.5
C18 C21' H21D 109.5
C18 C21' H21E 109.5
H21D C21' H21E 109.5
C18 C21' H21F 109.5
H21D C21' H21F 109.5
H21E C21' H21F 109.5
C23 C22 C25 108.2(6)
C23 C22 C24 109.4(6)
C25 C22 C24 108.2(5)
C23 C22 C4 108.5(5)
C25 C22 C4 111.3(5)
C24 C22 C4 111.1(5)
C22 C23 H23A 109.5
C22 C23 H23B 109.5
H23A C23 H23B 109.5
C22 C23 H23C 109.5
H23A C23 H23C 109.5
H23B C23 H23C 109.5
C22 C24 H24A 109.5
C22 C24 H24B 109.5
H24A C24 H24B 109.5
C22 C24 H24C 109.5
H24A C24 H24C 109.5
H24B C24 H24C 109.5
C22 C25 H25A 109.5
C22 C25 H25B 109.5
H25A C25 H25B 109.5
C22 C25 H25C 109.5
H25A C25 H25C 109.5
H25B C25 H25C 109.5
Cl2B C26 Cl1A 108.8(10)
Cl2B C26 Cl2A 32.5(11)
Cl1A C26 Cl2A 114.0(6)
Cl2B C26 H26A 135.7
Cl1A C26 H26A 108.8
Cl2A C26 H26A 108.8
Cl2B C26 H26B 81.4
Cl1A C26 H26B 108.8
Cl2A C26 H26B 108.8
H26A C26 H26B 107.6
C5A O1A C2A 87.8(18)
O1A C2A C3A 111.1(14)
O1A C2A H2A1 109.4
C3A C2A H2A1 109.4
O1A C2A H2A2 109.4
C3A C2A H2A2 109.4
H2A1 C2A H2A2 108.0
C4A C3A C2A 83.7(14)
C4A C3A H3A1 114.7
C2A C3A H3A1 114.7
C4A C3A H3A2 114.7
C2A C3A H3A2 114.7
H3A1 C3A H3A2 111.8
C5A C4A C3A 87.0(19)
C5A C4A H4A1 114.1
C3A C4A H4A1 114.1
C5A C4A H4A2 114.1
C3A C4A H4A2 114.1
H4A1 C4A H4A2 111.3
O1A C5A C4A 114(2)
O1A C5A H5A1 108.7
C4A C5A H5A1 108.7
O1A C5A H5A2 108.7
C4A C5A H5A2 108.7
H5A1 C5A H5A2 107.6

loop_
_geom_bond_atom_site_label_1
_geom_bond_atom_site_label_2
_geom_bond_distance
Co1 N1 2.019(5)
Co1 N3 2.028(5)
Co1 Cl1 2.2270(18)
Co1 Cl2 2.2307(19)
O1 C1 1.369(7)
O1 H1 0.8200
N1 C8 1.341(7)
N1 N2 1.382(6)
N2 C10 1.352(7)
N2 C7 1.454(7)
N3 C13 1.334(7)
N3 N4 1.384(6)
N4 C15 1.347(7)
N4 C7 1.457(7)
C1 C6 1.400(8)
C1 C2 1.403(8)
C2 C3 1.390(8)
C2 C18 1.547(8)
C3 C4 1.384(8)
C3 H3 0.9300
C4 C5 1.373(7)
C4 C22 1.535(8)
C5 C6 1.382(7)
C5 H5 0.9300
C6 C7 1.536(7)
C7 H7 0.9800
C8 C9 1.394(9)
C8 C11 1.488(9)
C9 C10 1.377(9)
C9 H9 0.9300
C10 C12 1.512(9)
C11 H11A 0.9600
C11 H11B 0.9600
C11 H11C 0.9600
C12 H12A 0.9600
C12 H12B 0.9600
C12 H12C 0.9600
C13 C14 1.392(9)
C13 C16 1.504(9)
C14 C15 1.367(9)
C14 H14 0.9300
C15 C17 1.496(9)
C16 H16A 0.9600
C16 H16B 0.9600
C16 H16C 0.9600
C17 H17A 0.9600
C17 H17B 0.9600
C17 H17C 0.9600
C18 C20 1.514(14)
C18 C19 1.518(12)
C18 C21' 1.522(13)
C18 C19' 1.539(12)
C18 C21 1.578(12)
C18 C20' 1.588(11)
C19 H19A 0.9600
C19 H19B 0.9600
C19 H19C 0.9600
C20 H20A 0.9600
C20 H20B 0.9600
C20 H20C 0.9600
C21 H21A 0.9600
C21 H21B 0.9600
C21 H21C 0.9600
C19' H19D 0.9600
C19' H19E 0.9600
C19' H19F 0.9600
C20' H20D 0.9600
C20' H20E 0.9600
C20' H20F 0.9600
C21' H21D 0.9600
C21' H21E 0.9600
C21' H21F 0.9600
C22 C23 1.529(9)
C22 C25 1.531(9)
C22 C24 1.533(9)
C23 H23A 0.9600
C23 H23B 0.9600
C23 H23C 0.9600
C24 H24A 0.9600
C24 H24B 0.9600
C24 H24C 0.9600
C25 H25A 0.9600
C25 H25B 0.9600
C25 H25C 0.9600
C26 Cl2B 1.644(14)
C26 Cl1A 1.731(8)
C26 Cl2A 1.744(10)
C26 H26A 0.9700
C26 H26B 0.9700
O1A C5A 1.441(17)
O1A C2A 1.540(15)
C2A C3A 1.647(15)
C2A H2A1 0.9700
C2A H2A2 0.9700
C3A C4A 1.577(17)
C3A H3A1 0.9700
C3A H3A2 0.9700
C4A C5A 1.523(17)
C4A H4A1 0.9700
C4A H4A2 0.9700
C5A H5A1 0.9700
C5A H5A2 0.9700
